data_1574662
loop_
_publ_author_name
'Pereira, Joan'
'Casaretto, Nicolas'
'Frison, Gilles'
'Nay, Bastien'

_publ_section_title
;
 Bio-inspired total synthesis of daphnepapytone A
;
_journal_issue 25
_journal_name_full 'Chemical Science'
_journal_page_first 11375
_journal_page_last 11380
_journal_paper_doi 10.1039/D5SC02953H
_journal_volume 16
_journal_year 2025
_chemical_absolute_configuration unk
_chemical_formula_moiety 'C15 H18 O2'
_chemical_formula_sum 'C15 H18 O2'
_chemical_formula_weight 230.29
_space_group_crystal_system orthorhombic
_space_group_IT_number 19
_space_group_name_Hall 'P 2ac 2ab'
_space_group_name_H-M_alt 'P 21 21 21'
_atom_sites_solution_hydrogens geom
_atom_sites_solution_primary dual
_audit_creation_date 2025-01-23
_audit_creation_method
;
Olex2 1.5
(compiled 2024.02.16 svn.r378c4104 for OlexSys, GUI svn.r6928)
;
_audit_update_record
;
2025-01-24 deposited with the CCDC.	2025-05-19 downloaded from the CCDC.
;
_cell_angle_alpha 90
_cell_angle_beta 90
_cell_angle_gamma 90
_cell_formula_units_Z 4
_cell_length_a 9.7955(10)
_cell_length_b 10.5156(16)
_cell_length_c 12.1712(12)
_cell_measurement_reflns_used 12905
_cell_measurement_temperature 150
_cell_measurement_theta_max 28.87
_cell_measurement_theta_min 2.56
_cell_volume 1253.7(3)
_computing_cell_refinement
;
X-Area Recipe 1.37.0.0 (STOE, 2021)
;
_computing_data_collection
;
X-Area Pilatus3_SV 1.31.186.0 (STOE, 2022)
;
_computing_data_reduction
;
X-Area Integrate 2.5.3.0 (STOE, 2021)
X-Area LANA 2.7.5.0 (STOE, 2022)
;
_computing_molecular_graphics 'Olex2 1.5 (Dolomanov et al., 2009)'
_computing_publication_material
;
STOE & Cie GmbH, X-Area, software package for collecting single-crystal or
multi-domain crystal data on STOE area-detector diffractometers, for image 
processing, for the correction and scaling of reflection intensities and 
for outlier rejection, version 2.1, Darmstadt 2022
;
_computing_structure_refinement 'SHELXL 2018/3 (Sheldrick, 2015)'
_computing_structure_solution 'SHELXT 2018/2 (Sheldrick, 2018)'
_diffrn_ambient_temperature 150
_diffrn_detector 'EIGER2 1M CDTE'
_diffrn_detector_area_resol_mean 13.33
_diffrn_measured_fraction_theta_full 0.999
_diffrn_measured_fraction_theta_max 0.954
_diffrn_measurement_details
;
 737 frames, detector distance = 60 mm
;
_diffrn_measurement_device 'Eulerian 4-circle diffractometer'
_diffrn_measurement_device_type 'STOE STADIVARI'
_diffrn_measurement_method 'rotation method, \w scans'
_diffrn_radiation_collimation '1.2 0.6 mm diameter'
_diffrn_radiation_monochromator 'Graded multilayer mirror'
_diffrn_radiation_polarisn_norm 270
_diffrn_radiation_probe x-ray
_diffrn_radiation_type 'Mo K\a'
_diffrn_radiation_wavelength 0.71073
_diffrn_reflns_av_R_equivalents 0.0376
_diffrn_reflns_av_unetI/netI 0.0420
_diffrn_reflns_Laue_measured_fraction_full 0.999
_diffrn_reflns_Laue_measured_fraction_max 0.954
_diffrn_reflns_limit_h_max 12
_diffrn_reflns_limit_h_min -13
_diffrn_reflns_limit_k_max 14
_diffrn_reflns_limit_k_min -13
_diffrn_reflns_limit_l_max 16
_diffrn_reflns_limit_l_min -16
_diffrn_reflns_number 14022
_diffrn_reflns_point_group_measured_fraction_full 1.000
_diffrn_reflns_point_group_measured_fraction_max 0.928
_diffrn_reflns_theta_full 25.242
_diffrn_reflns_theta_max 29.024
_diffrn_reflns_theta_min 2.560
_diffrn_source Axo_Mo
_diffrn_source_current 1.00
_diffrn_source_power 0.050
_diffrn_source_voltage 50
_exptl_absorpt_coefficient_mu 0.079
_exptl_absorpt_correction_T_max 1.0000
_exptl_absorpt_correction_T_min 1.0000
_exptl_absorpt_correction_type multi-scan
_exptl_absorpt_process_details
;
STOE LANA, absorption correction by scaling of reflection intensities.
J. Koziskova, F. Hahn, J. Richter, J. Kozisek, "Comparison of different
absorption corrections on the model structure of tetrakis(\m~2~-acetato)-
diaqua-di-copper(II)", Acta Chimica Slovaca, vol. 9, no. 2, 2016, pp. 136 - 140.
;
_exptl_crystal_colour colourless
_exptl_crystal_colour_primary colourless
_exptl_crystal_density_diffrn 1.220
_exptl_crystal_density_method 'not measured'
_exptl_crystal_description block
_exptl_crystal_F_000 496
_refine_diff_density_max 0.167
_refine_diff_density_min -0.157
_refine_diff_density_rms 0.034
_refine_ls_abs_structure_details
;
 Flack x determined using 874 quotients [(I+)-(I-)]/[(I+)+(I-)]
 (Parsons, Flack and Wagner, Acta Cryst. B69 (2013) 249-259).
;
_refine_ls_abs_structure_Flack -0.3(7)
_refine_ls_extinction_method none
_refine_ls_goodness_of_fit_ref 0.972
_refine_ls_hydrogen_treatment constr
_refine_ls_matrix_type full
_refine_ls_number_parameters 157
_refine_ls_number_reflns 3108
_refine_ls_number_restraints 0
_refine_ls_restrained_S_all 0.972
_refine_ls_R_factor_all 0.0494
_refine_ls_R_factor_gt 0.0376
_refine_ls_shift/su_max 0.000
_refine_ls_shift/su_mean 0.000
_refine_ls_structure_factor_coef Fsqd
_refine_ls_weighting_details 'w=1/[\s^2^(Fo^2^)+(0.0524P)^2^] where P=(Fo^2^+2Fc^2^)/3'
_refine_ls_weighting_scheme calc
_refine_ls_wR_factor_gt 0.0830
_refine_ls_wR_factor_ref 0.0855
_reflns_Friedel_coverage 0.696
_reflns_Friedel_fraction_full 1.000
_reflns_Friedel_fraction_max 0.892
_reflns_number_gt 2439
_reflns_number_total 3108
_reflns_threshold_expression 'I > 2\s(I)'
_cod_data_source_file d5sc02953h3.cif
_cod_data_source_block jp334-f1
_cod_depositor_comments 'Adding full bibliography for 1574658--1574665.cif.'
_cod_database_code 1574662
_shelx_shelxl_version_number 2018/3
_shelx_space_group_comment
;
The symmetry employed for this shelxl refinement is uniquely defined
by the following loop, which should always be used as a source of
symmetry information in preference to the above space-group names.
They are only intended as comments.
;
_olex2_refinement_description
;
1. Fixed Uiso
 At 1.2 times of:
  All C(H) groups, All C(H,H) groups
 At 1.5 times of:
  All C(H,H,H) groups
2.a Ternary CH refined with riding coordinates:
 C00C(H00E)
2.b Secondary CH2 refined with riding coordinates:
 C00A(H00A,H00B), C00B(H00C,H00D), C00D(H00F,H00G), C00E(H00H,H00I)
2.c Idealised Me refined as rotating group:
 C00F(H00J,H00K,H00L), C00G(H00M,H00N,H00O), C00H(H00P,H00Q,H00R)
;
_olex2_submission_special_instructions 'No special instructions were received'
_stoe_detector_distance '60.0 mm'
_stoe_detector_pixelsize_x '0.075 mm'
_stoe_detector_pixelsize_y '0.075 mm'
_stoe_detector_size_x '8.0 cm'
_stoe_detector_size_y '7.7 cm'
_stoe_evaluation_integration_a 14.5
_stoe_evaluation_integration_b 0.7
_stoe_evaluation_integration_ems 0.013
_stoe_evaluation_lana_bis_l_even_max -
_stoe_evaluation_lana_bis_l_odd_max -
_stoe_evaluation_lana_bos_l_even_max 4
_stoe_evaluation_lana_bos_l_odd_max 1
_stoe_evaluation_lana_completeness 92.6
_stoe_evaluation_lana_dxs_max_order 3
_stoe_evaluation_lana_dys_max_order 3
_stoe_evaluation_lana_fs_max_order 3
_stoe_evaluation_lana_max_2theta_available 58.1
_stoe_evaluation_lana_max_2theta_desired 58.1
_stoe_evaluation_lana_mean_redundancy 4.5
_stoe_evaluation_lana_number_refls_after_or 14022
_stoe_evaluation_lana_number_refls_outliers 1296
_stoe_evaluation_lana_number_refls_total 15318
_stoe_evaluation_lana_number_refls_unique 3108
_stoe_evaluation_lana_number_refls_written 14022
_stoe_evaluation_lana_or_c1 0.050
_stoe_evaluation_lana_or_c2 0
_stoe_evaluation_lana_or_c3 0
_stoe_evaluation_lana_or_c4 1.0
_stoe_evaluation_lana_point_group 222
_stoe_evaluation_lana_table
;
#----------------------------------------------------------------------------
2Theta           7.6   13.6   19.6   25.6   31.6   37.6   43.6   49.6   55.6
#----------------------------------------------------------------------------
<Resolution>    4.97   2.96   2.08   1.58   1.30   1.10   0.96   0.85   0.78
N(total)         234    761    971   1598   2187   2742   2701   2828   1296
<Redundancy>     9.3    9.3    6.1    6.4    5.9    5.4    4.5    3.7    2.2
Complet. [%%]   100.0  100.0  100.0   99.5  100.0  100.0  100.0  100.0   69.9
<I/sigma>      247.2  108.4   69.8   33.7   19.5   12.4    4.9    2.5    2.0
R(int)         0.021  0.023  0.025  0.028  0.042  0.055  0.103  0.155  0.187
#----------------------------------------------------------------------------
;
_stoe_measurement_identifier JP334-F1
_stoe_measurement_max_exposure_per_frame '20.0 s'
_stoe_measurement_mean_exposure_per_frame '20.0 s'
_stoe_measurement_min_exposure_per_frame '20.0 s'
_stoe_measurement_total_exposure_time '4.1 h'
_stoe_measurement_total_frame_number 737
_stoe_measurement_total_run_number 14
_stoe_measurement_tube_power '50.0 W'

loop_
_space_group_symop_operation_xyz
'x, y, z'
'-x+1/2, -y, z+1/2'
'-x, y+1/2, -z+1/2'
'x+1/2, -y+1/2, -z'

loop_
_atom_site_label
_atom_site_type_symbol
_atom_site_fract_x
_atom_site_fract_y
_atom_site_fract_z
_atom_site_U_iso_or_equiv
_atom_site_adp_type
_atom_site_occupancy
_atom_site_site_symmetry_order
_atom_site_calc_flag
_atom_site_refinement_flags_posn
_atom_site_refinement_flags_adp
_atom_site_refinement_flags_occupancy
_atom_site_disorder_assembly
_atom_site_disorder_group
O001 O 0.82452(13) 0.37422(11) 0.19687(9) 0.0334(3) Uani 1 1 d . . . . .
O002 O 0.53538(15) 0.77173(14) 0.09041(11) 0.0441(4) Uani 1 1 d . . . . .
C003 C 0.83494(17) 0.43279(16) 0.28162(14) 0.0252(4) Uani 1 1 d . . . . .
C004 C 0.78311(19) 0.67817(16) 0.29161(14) 0.0280(4) Uani 1 1 d . . . . .
C005 C 0.54553(19) 0.65366(17) 0.25891(15) 0.0306(4) Uani 1 1 d . . . . .
C006 C 0.5998(2) 0.73009(17) 0.16758(14) 0.0332(4) Uani 1 1 d . . . . .
C007 C 0.89260(17) 0.56597(15) 0.29213(13) 0.0257(4) Uani 1 1 d . . . . .
C008 C 0.64700(19) 0.62882(16) 0.32879(13) 0.0281(4) Uani 1 1 d . . . . .
C009 C 0.90458(19) 0.59311(17) 0.41727(14) 0.0294(4) Uani 1 1 d . . . . .
C00A C 0.85968(19) 0.73106(17) 0.39314(15) 0.0332(4) Uani 1 1 d . . . . .
H00A H 0.935852 0.789237 0.374948 0.040 Uiso 1 1 calc R U . . .
H00B H 0.799219 0.768208 0.449867 0.040 Uiso 1 1 calc R U . . .
C00B C 0.7512(2) 0.75209(17) 0.18784(15) 0.0330(4) Uani 1 1 d . . . . .
H00C H 0.806180 0.720251 0.125372 0.040 Uiso 1 1 calc R U . . .
H00D H 0.770472 0.843736 0.198148 0.040 Uiso 1 1 calc R U . . .
C00C C 0.7861(2) 0.50809(18) 0.46185(14) 0.0310(4) Uani 1 1 d . . . . .
H00E H 0.798136 0.490609 0.542034 0.037 Uiso 1 1 calc R U . . .
C00D C 0.64551(19) 0.56743(19) 0.43894(14) 0.0321(4) Uani 1 1 d . . . . .
H00F H 0.574263 0.500705 0.441172 0.038 Uiso 1 1 calc R U . . .
H00G H 0.624061 0.631474 0.496007 0.038 Uiso 1 1 calc R U . . .
C00E C 0.7999(2) 0.38591(17) 0.39469(13) 0.0304(4) Uani 1 1 d . . . . .
H00H H 0.873385 0.331063 0.424316 0.037 Uiso 1 1 calc R U . . .
H00I H 0.713253 0.337520 0.394212 0.037 Uiso 1 1 calc R U . . .
C00F C 1.01521(19) 0.58803(18) 0.21876(15) 0.0345(4) Uani 1 1 d . . . . .
H00J H 1.085939 0.525096 0.235680 0.052 Uiso 1 1 calc R U . . .
H00K H 1.051223 0.673727 0.231462 0.052 Uiso 1 1 calc R U . . .
H00L H 0.987806 0.579546 0.141671 0.052 Uiso 1 1 calc R U . . .
C00G C 1.0384(2) 0.5720(2) 0.47655(16) 0.0430(5) Uani 1 1 d . . . . .
H00M H 1.058024 0.480741 0.479960 0.064 Uiso 1 1 calc R U . . .
H00N H 1.032048 0.606301 0.551258 0.064 Uiso 1 1 calc R U . . .
H00O H 1.111938 0.615454 0.436839 0.064 Uiso 1 1 calc R U . . .
C00H C 0.3979(2) 0.6184(2) 0.26700(18) 0.0430(5) Uani 1 1 d . . . . .
H00P H 0.344497 0.693428 0.287856 0.065 Uiso 1 1 calc R U . . .
H00Q H 0.386381 0.551965 0.322703 0.065 Uiso 1 1 calc R U . . .
H00R H 0.366074 0.586710 0.195738 0.065 Uiso 1 1 calc R U . . .

loop_
_atom_site_aniso_label
_atom_site_aniso_U_11
_atom_site_aniso_U_22
_atom_site_aniso_U_33
_atom_site_aniso_U_23
_atom_site_aniso_U_13
_atom_site_aniso_U_12
O001 0.0438(8) 0.0285(7) 0.0278(6) -0.0044(6) -0.0004(6) -0.0013(6)
O002 0.0443(9) 0.0499(9) 0.0381(7) 0.0067(7) -0.0029(6) 0.0176(7)
C003 0.0241(8) 0.0242(8) 0.0273(9) -0.0013(7) -0.0012(7) 0.0043(8)
C004 0.0302(9) 0.0232(8) 0.0307(8) -0.0012(7) 0.0012(8) 0.0005(8)
C005 0.0293(9) 0.0273(9) 0.0353(9) -0.0035(8) 0.0022(8) 0.0052(9)
C006 0.0370(10) 0.0277(9) 0.0348(9) -0.0039(8) 0.0002(8) 0.0115(9)
C007 0.0242(9) 0.0248(9) 0.0282(8) -0.0010(7) -0.0002(8) 0.0004(7)
C008 0.0284(9) 0.0243(9) 0.0317(9) -0.0059(7) 0.0052(7) 0.0030(8)
C009 0.0295(9) 0.0287(9) 0.0300(8) -0.0064(8) -0.0042(8) 0.0006(8)
C00A 0.0325(11) 0.0283(10) 0.0386(9) -0.0063(8) -0.0013(8) -0.0019(8)
C00B 0.0358(11) 0.0235(9) 0.0396(10) 0.0031(8) 0.0023(8) 0.0013(8)
C00C 0.0369(11) 0.0328(10) 0.0234(8) 0.0005(8) 0.0000(8) 0.0017(9)
C00D 0.0331(10) 0.0348(10) 0.0282(9) -0.0020(8) 0.0046(8) 0.0006(9)
C00E 0.0362(11) 0.0268(9) 0.0283(8) 0.0008(8) -0.0022(7) -0.0011(9)
C00F 0.0290(10) 0.0327(10) 0.0419(11) -0.0003(9) 0.0043(8) 0.0001(9)
C00G 0.0396(12) 0.0468(12) 0.0425(11) -0.0055(10) -0.0113(9) 0.0000(11)
C00H 0.0306(10) 0.0466(12) 0.0518(12) 0.0017(10) -0.0011(9) 0.0039(10)

loop_
_atom_type_symbol
_atom_type_description
_atom_type_scat_dispersion_real
_atom_type_scat_dispersion_imag
_atom_type_scat_source
C C 0.0033 0.0016 'International Tables Vol C Tables 4.2.6.8 and 6.1.1.4'
H H 0.0000 0.0000 'International Tables Vol C Tables 4.2.6.8 and 6.1.1.4'
O O 0.0106 0.0060 'International Tables Vol C Tables 4.2.6.8 and 6.1.1.4'

loop_
_geom_angle_atom_site_label_1
_geom_angle_atom_site_label_2
_geom_angle_atom_site_label_3
_geom_angle
_geom_angle_site_symmetry_1
_geom_angle_site_symmetry_3
_geom_angle_publ_flag
O001 C003 C007 125.15(15) . . ?
O001 C003 C00E 126.67(15) . . ?
C00E C003 C007 108.13(14) . . ?
C008 C004 C007 109.91(14) . . ?
C008 C004 C00A 108.29(14) . . ?
C008 C004 C00B 104.21(15) . . ?
C00A C004 C007 86.38(13) . . ?
C00B C004 C007 121.43(15) . . ?
C00B C004 C00A 125.49(14) . . ?
C006 C005 C00H 122.31(17) . . ?
C008 C005 C006 108.63(17) . . ?
C008 C005 C00H 129.02(17) . . ?
O002 C006 C005 126.45(19) . . ?
O002 C006 C00B 125.29(18) . . ?
C005 C006 C00B 108.24(15) . . ?
C003 C007 C004 115.65(14) . . ?
C003 C007 C009 106.29(14) . . ?
C009 C007 C004 85.34(12) . . ?
C00F C007 C003 112.79(14) . . ?
C00F C007 C004 114.69(14) . . ?
C00F C007 C009 119.33(15) . . ?
C005 C008 C004 113.70(15) . . ?
C005 C008 C00D 130.70(18) . . ?
C00D C008 C004 115.49(16) . . ?
C007 C009 C00C 100.33(13) . . ?
C00A C009 C007 87.97(13) . . ?
C00A C009 C00C 113.09(15) . . ?
C00G C009 C007 120.39(16) . . ?
C00G C009 C00A 118.37(16) . . ?
C00G C009 C00C 113.22(16) . . ?
C004 C00A H00A 114.1 . . ?
C004 C00A H00B 114.1 . . ?
C009 C00A C004 87.27(12) . . ?
C009 C00A H00A 114.1 . . ?
C009 C00A H00B 114.1 . . ?
H00A C00A H00B 111.3 . . ?
C004 C00B C006 104.96(15) . . ?
C004 C00B H00C 110.8 . . ?
C004 C00B H00D 110.8 . . ?
C006 C00B H00C 110.8 . . ?
C006 C00B H00D 110.8 . . ?
H00C C00B H00D 108.8 . . ?
C009 C00C H00E 110.9 . . ?
C00D C00C C009 111.72(14) . . ?
C00D C00C H00E 110.9 . . ?
C00E C00C C009 103.27(14) . . ?
C00E C00C H00E 110.9 . . ?
C00E C00C C00D 108.87(16) . . ?
C008 C00D C00C 109.31(15) . . ?
C008 C00D H00F 109.8 . . ?
C008 C00D H00G 109.8 . . ?
C00C C00D H00F 109.8 . . ?
C00C C00D H00G 109.8 . . ?
H00F C00D H00G 108.3 . . ?
C003 C00E C00C 103.55(14) . . ?
C003 C00E H00H 111.0 . . ?
C003 C00E H00I 111.0 . . ?
C00C C00E H00H 111.0 . . ?
C00C C00E H00I 111.0 . . ?
H00H C00E H00I 109.0 . . ?
C007 C00F H00J 109.5 . . ?
C007 C00F H00K 109.5 . . ?
C007 C00F H00L 109.5 . . ?
H00J C00F H00K 109.5 . . ?
H00J C00F H00L 109.5 . . ?
H00K C00F H00L 109.5 . . ?
C009 C00G H00M 109.5 . . ?
C009 C00G H00N 109.5 . . ?
C009 C00G H00O 109.5 . . ?
H00M C00G H00N 109.5 . . ?
H00M C00G H00O 109.5 . . ?
H00N C00G H00O 109.5 . . ?
C005 C00H H00P 109.5 . . ?
C005 C00H H00Q 109.5 . . ?
C005 C00H H00R 109.5 . . ?
H00P C00H H00Q 109.5 . . ?
H00P C00H H00R 109.5 . . ?
H00Q C00H H00R 109.5 . . ?

loop_
_geom_bond_atom_site_label_1
_geom_bond_atom_site_label_2
_geom_bond_distance
_geom_bond_site_symmetry_2
_geom_bond_publ_flag
O001 C003 1.206(2) . ?
O002 C006 1.213(2) . ?
C003 C007 1.515(2) . ?
C003 C00E 1.502(2) . ?
C004 C007 1.594(2) . ?
C004 C008 1.501(2) . ?
C004 C00A 1.549(3) . ?
C004 C00B 1.516(2) . ?
C005 C006 1.471(3) . ?
C005 C008 1.334(3) . ?
C005 C00H 1.496(3) . ?
C006 C00B 1.521(3) . ?
C007 C009 1.554(2) . ?
C007 C00F 1.514(2) . ?
C008 C00D 1.488(2) . ?
C009 C00A 1.544(3) . ?
C009 C00C 1.562(3) . ?
C009 C00G 1.513(3) . ?
C00A H00A 0.9900 . ?
C00A H00B 0.9900 . ?
C00B H00C 0.9900 . ?
C00B H00D 0.9900 . ?
C00C H00E 1.0000 . ?
C00C C00D 1.538(3) . ?
C00C C00E 1.529(3) . ?
C00D H00F 0.9900 . ?
C00D H00G 0.9900 . ?
C00E H00H 0.9900 . ?
C00E H00I 0.9900 . ?
C00F H00J 0.9800 . ?
C00F H00K 0.9800 . ?
C00F H00L 0.9800 . ?
C00G H00M 0.9800 . ?
C00G H00N 0.9800 . ?
C00G H00O 0.9800 . ?
C00H H00P 0.9800 . ?
C00H H00Q 0.9800 . ?
C00H H00R 0.9800 . ?

loop_
_geom_torsion_atom_site_label_1
_geom_torsion_atom_site_label_2
_geom_torsion_atom_site_label_3
_geom_torsion_atom_site_label_4
_geom_torsion
_geom_torsion_site_symmetry_1
_geom_torsion_site_symmetry_2
_geom_torsion_site_symmetry_3
_geom_torsion_site_symmetry_4
_geom_torsion_publ_flag
O001 C003 C007 C004 95.3(2) . . . . ?
O001 C003 C007 C009 -172.01(17) . . . . ?
O001 C003 C007 C00F -39.5(2) . . . . ?
O001 C003 C00E C00C -161.44(17) . . . . ?
O002 C006 C00B C004 -178.46(17) . . . . ?
C003 C007 C009 C00A -142.01(14) . . . . ?
C003 C007 C009 C00C -28.90(17) . . . . ?
C003 C007 C009 C00G 95.96(19) . . . . ?
C004 C007 C009 C00A -26.63(13) . . . . ?
C004 C007 C009 C00C 86.48(14) . . . . ?
C004 C007 C009 C00G -148.66(18) . . . . ?
C004 C008 C00D C00C -29.3(2) . . . . ?
C005 C006 C00B C004 3.23(19) . . . . ?
C005 C008 C00D C00C 154.71(19) . . . . ?
C006 C005 C008 C004 -3.2(2) . . . . ?
C006 C005 C008 C00D 172.94(17) . . . . ?
C007 C003 C00E C00C 21.14(19) . . . . ?
C007 C004 C008 C005 -126.47(16) . . . . ?
C007 C004 C008 C00D 56.81(19) . . . . ?
C007 C004 C00A C009 -26.70(13) . . . . ?
C007 C004 C00B C006 119.77(17) . . . . ?
C007 C009 C00A C004 27.41(14) . . . . ?
C007 C009 C00C C00D -74.96(17) . . . . ?
C007 C009 C00C C00E 41.89(16) . . . . ?
C008 C004 C007 C003 24.3(2) . . . . ?
C008 C004 C007 C009 -81.57(15) . . . . ?
C008 C004 C007 C00F 158.20(14) . . . . ?
C008 C004 C00A C009 83.08(16) . . . . ?
C008 C004 C00B C006 -4.74(18) . . . . ?
C008 C005 C006 O002 -178.45(18) . . . . ?
C008 C005 C006 C00B -0.2(2) . . . . ?
C009 C00C C00D C008 38.0(2) . . . . ?
C009 C00C C00E C003 -39.54(18) . . . . ?
C00A C004 C007 C003 132.43(14) . . . . ?
C00A C004 C007 C009 26.58(13) . . . . ?
C00A C004 C007 C00F -93.65(16) . . . . ?
C00A C004 C008 C005 140.73(16) . . . . ?
C00A C004 C008 C00D -36.0(2) . . . . ?
C00A C004 C00B C006 -130.06(18) . . . . ?
C00A C009 C00C C00D 17.2(2) . . . . ?
C00A C009 C00C C00E 134.10(15) . . . . ?
C00B C004 C007 C003 -97.55(19) . . . . ?
C00B C004 C007 C009 156.59(17) . . . . ?
C00B C004 C007 C00F 36.4(2) . . . . ?
C00B C004 C008 C005 5.1(2) . . . . ?
C00B C004 C008 C00D -171.59(14) . . . . ?
C00B C004 C00A C009 -153.33(18) . . . . ?
C00C C009 C00A C004 -72.95(16) . . . . ?
C00D C00C C00E C003 79.31(18) . . . . ?
C00E C003 C007 C004 -87.21(17) . . . . ?
C00E C003 C007 C009 5.45(19) . . . . ?
C00E C003 C007 C00F 138.01(15) . . . . ?
C00E C00C C00D C008 -75.41(18) . . . . ?
C00F C007 C009 C00A 89.16(18) . . . . ?
C00F C007 C009 C00C -157.73(15) . . . . ?
C00F C007 C009 C00G -32.9(2) . . . . ?
C00G C009 C00A C004 151.21(17) . . . . ?
C00G C009 C00C C00D 155.41(16) . . . . ?
C00G C009 C00C C00E -87.74(18) . . . . ?
C00H C005 C006 O002 -0.5(3) . . . . ?
C00H C005 C006 C00B 177.79(17) . . . . ?
C00H C005 C008 C004 179.06(18) . . . . ?
C00H C005 C008 C00D -4.8(3) . . . . ?
